data_4118449
loop_
_publ_author_name
'Wataru Setaka'
'Kentaro Yamaguchi'

_publ_section_title
;
 A Molecular Balloon: Expansion of a Molecular Gyrotop Cage Due to
 Rotation of the Phenylene Rotor
;
_journal_name_full 'Journal of the American Chemical Society'
_journal_page_first 12458
_journal_page_last 12461
_journal_paper_doi 10.1021/ja305822e
_journal_volume 134
_journal_year 2012
_chemical_formula_moiety 'C48 H82 Si2'
_chemical_formula_sum 'C48 H82 Si2'
_chemical_formula_weight 715.32
_chemical_melting_point 475(1)
_chemical_name_common 'A Molecular Gyrotop'
_chemical_name_systematic
;
 ?
;
_space_group_IT_number 15
_symmetry_cell_setting monoclinic
_symmetry_Int_Tables_number 15
_symmetry_space_group_name_Hall '-C 2yc'
_symmetry_space_group_name_H-M 'C 1 2/c 1'
_atom_sites_solution_hydrogens geom
_atom_sites_solution_primary direct
_atom_sites_solution_secondary difmap
_audit_creation_method SHELXL-97
_cell_angle_alpha 90.00
_cell_angle_beta 123.1930(10)
_cell_angle_gamma 90.00
_cell_formula_units_Z 4
_cell_length_a 29.8310(10)
_cell_length_b 10.9710(10)
_cell_length_c 16.5240(10)
_cell_measurement_reflns_used 18053
_cell_measurement_temperature 100(2)
_cell_measurement_theta_max 30.68
_cell_measurement_theta_min 2.71
_cell_volume 4525.5(5)
_computing_cell_refinement 'Scalepack (Otwinowski & Minor, 1997)'
_computing_data_reduction 'Denzo (Otwinowski & Minor, 1997)'
_computing_molecular_graphics 'Ortep-3 for Windows (Farrugia, 1997)'
_computing_publication_material 'WinGX publication routines (Farrugia, 1999)'
_computing_structure_refinement 'SHELXL-97 (Sheldrick, 1997)'
_computing_structure_solution 'SHELXS-86 (Sheldrick, 1986)'
_diffrn_ambient_temperature 100(2)
_diffrn_detector_area_resol_mean 19.5
_diffrn_measured_fraction_theta_full 0.957
_diffrn_measured_fraction_theta_max 0.747
_diffrn_measurement.details ' 1.00 degrees, 30.0 sec, detector distance 75.00 mm'

_diffrn_measurement_device_type 'Rigaku/MSC Jupiter210 CCD'
_diffrn_measurement_method 'phi and omega scans'
_diffrn_radiation_monochromator 'Si 111'
_diffrn_radiation_source 'SPring-8 BL38B2 beamline'
_diffrn_radiation_type synchrotron
_diffrn_radiation_wavelength 0.70000
_diffrn_reflns_av_R_equivalents 0.045
_diffrn_reflns_av_sigmaI/netI 0.0233
_diffrn_reflns_limit_h_max 40
_diffrn_reflns_limit_h_min 0
_diffrn_reflns_limit_k_max 13
_diffrn_reflns_limit_k_min 0
_diffrn_reflns_limit_l_max 18
_diffrn_reflns_limit_l_min -22
_diffrn_reflns_number 5482
_diffrn_reflns_theta_full 25.00
_diffrn_reflns_theta_max 30.68
_diffrn_reflns_theta_min 2.71
_diffrn_standards_number 0
_exptl_absorpt_coefficient_mu 0.108
_exptl_absorpt_correction_T_max 0.9978
_exptl_absorpt_correction_T_min 0.9978
_exptl_absorpt_correction_type multi-scan
_exptl_absorpt_process_details 'HKL SCALEPACK'
_exptl_crystal_colour colorless
_exptl_crystal_density_diffrn 1.050
_exptl_crystal_description prism
_exptl_crystal_F_000 1592
_exptl_crystal_size_max 0.02
_exptl_crystal_size_mid 0.02
_exptl_crystal_size_min 0.02
_refine_diff_density_max 0.639
_refine_diff_density_min -0.376
_refine_diff_density_rms 0.045
_refine_ls_extinction_coef 0.023(6)
_refine_ls_extinction_expression Fc^*^=kFc[1+0.001xFc^2^\l^3^/sin(2\q)]^-1/4^
_refine_ls_extinction_method SHELXL
_refine_ls_goodness_of_fit_ref 1.044
_refine_ls_hydrogen_treatment constr
_refine_ls_matrix_type full
_refine_ls_number_parameters 227
_refine_ls_number_reflns 5482
_refine_ls_number_restraints 0
_refine_ls_restrained_S_all 1.044
_refine_ls_R_factor_all 0.0764
_refine_ls_R_factor_gt 0.0674
_refine_ls_shift/su_max 0.001
_refine_ls_shift/su_mean 0.000
_refine_ls_structure_factor_coef Fsqd
_refine_ls_weighting_details 'calc w=1/[\s^2^(Fo^2^)+(0.1046P)^2^+3.7358P] where P=(Fo^2^+2Fc^2^)/3'
_refine_ls_weighting_scheme calc
_refine_ls_wR_factor_gt 0.1796
_refine_ls_wR_factor_ref 0.1909
_reflns_number_gt 4770
_reflns_number_total 5482
_reflns_threshold_expression >2\s(I)
_cod_data_source_file ja305822e_si_002.cif
_cod_data_source_block MolGyrotop2
_cod_original_sg_symbol_H-M 'C 2/c'
_cod_database_code 4118449

loop_
_symmetry_equiv_pos_as_xyz
'x, y, z'
'-x, y, -z+1/2'
'x+1/2, y+1/2, z'
'-x+1/2, y+1/2, -z+1/2'
'-x, -y, -z'
'x, -y, z-1/2'
'-x+1/2, -y+1/2, -z'
'x+1/2, -y+1/2, z-1/2'

loop_
_atom_site_label
_atom_site_type_symbol
_atom_site_fract_x
_atom_site_fract_y
_atom_site_fract_z
_atom_site_U_iso_or_equiv
_atom_site_adp_type
_atom_site_occupancy
_atom_site_symmetry_multiplicity
_atom_site_calc_flag
_atom_site_refinement_flags
C01 C 0.94294(7) -0.01756(15) 0.19867(11) 0.0391(4) Uani 1 1 d .
C02 C 0.97222(6) 0.09108(16) 0.22429(11) 0.0413(4) Uani 1 1 d .
H02 H 0.9536 0.1666 0.2061 0.050 Uiso 1 1 calc R
C03 C 0.97211(6) -0.12608(16) 0.22539(11) 0.0413(4) Uani 1 1 d .
H03 H 0.9536 -0.2016 0.2097 0.050 Uiso 1 1 calc R
C04 C 0.83814(7) -0.16443(16) 0.07589(12) 0.0423(4) Uani 1 1 d .
H04A H 0.8531 -0.2271 0.1274 0.051 Uiso 1 1 calc R
H04B H 0.7991 -0.1608 0.0472 0.051 Uiso 1 1 calc R
C05 C 0.84704(7) -0.20651(17) -0.00211(12) 0.0428(4) Uani 1 1 d .
H05A H 0.8861 -0.2105 0.0260 0.051 Uiso 1 1 calc R
H05B H 0.8317 -0.1449 -0.0544 0.051 Uiso 1 1 calc R
C06 C 0.82226(7) -0.33096(17) -0.04614(13) 0.0476(4) Uani 1 1 d .
H06A H 0.7830 -0.3254 -0.0776 0.057 Uiso 1 1 calc R
H06B H 0.8291 -0.3498 -0.0970 0.057 Uiso 1 1 calc R
C07 C 0.84322(8) -0.43580(18) 0.02589(13) 0.0502(4) Uani 1 1 d .
H07A H 0.8260 -0.5123 -0.0093 0.060 Uiso 1 1 calc R
H07B H 0.8327 -0.4219 0.0726 0.060 Uiso 1 1 calc R
C08 C 0.90372(8) -0.45137(18) 0.08152(13) 0.0506(4) Uani 1 1 d .
H08A H 0.9208 -0.3789 0.1231 0.061 Uiso 1 1 calc R
H08B H 0.9146 -0.4541 0.0347 0.061 Uiso 1 1 calc R
C09 C 0.92491(9) -0.56503(19) 0.14464(15) 0.0588(5) Uani 1 1 d .
H09A H 0.9124 -0.5656 0.1891 0.071 Uiso 1 1 calc R
H09B H 0.9103 -0.6383 0.1031 0.071 Uiso 1 1 calc R
C10 C 0.98439(9) -0.57029(18) 0.20213(14) 0.0578(5) Uani 1 1 d .
H10 H 1.0014 -0.5739 0.1675 0.069 Uiso 1 1 calc R
C11 C 0.84394(7) 0.10941(18) 0.03980(12) 0.0460(4) Uani 1 1 d .
H11A H 0.8507 0.1893 0.0724 0.055 Uiso 1 1 calc R
H11B H 0.8658 0.1061 0.0115 0.055 Uiso 1 1 calc R
C12 C 0.78495(7) 0.10361(18) -0.04256(13) 0.0467(4) Uani 1 1 d .
H12A H 0.7791 0.0302 -0.0821 0.056 Uiso 1 1 calc R
H12B H 0.7630 0.0947 -0.0147 0.056 Uiso 1 1 calc R
C13 C 0.76571(7) 0.21521(19) -0.10815(13) 0.0511(5) Uani 1 1 d .
H13A H 0.7270 0.2058 -0.1580 0.061 Uiso 1 1 calc R
H13B H 0.7700 0.2881 -0.0691 0.061 Uiso 1 1 calc R
C14 C 0.79492(8) 0.2364(2) -0.15757(14) 0.0555(5) Uani 1 1 d .
H14A H 0.7875 0.1671 -0.2016 0.067 Uiso 1 1 calc R
H14B H 0.8339 0.2369 -0.1079 0.067 Uiso 1 1 calc R
C15 C 0.78024(8) 0.35456(19) -0.21572(13) 0.0518(5) Uani 1 1 d .
H15A H 0.7424 0.3503 -0.2709 0.062 Uiso 1 1 calc R
H15B H 0.7836 0.4237 -0.1742 0.062 Uiso 1 1 calc R
C16 C 0.81567(9) 0.3776(2) -0.25360(14) 0.0587(5) Uani 1 1 d .
H16A H 0.8126 0.3078 -0.2943 0.070 Uiso 1 1 calc R
H16B H 0.8028 0.4513 -0.2950 0.070 Uiso 1 1 calc R
C17 C 0.87279(8) 0.3949(2) -0.17516(15) 0.0566(5) Uani 1 1 d .
H17 H 0.8817 0.4648 -0.1353 0.068 Uiso 1 1 calc R
C18 C 0.91224(8) 0.3210(2) -0.15632(14) 0.0544(5) Uani 1 1 d .
H18 H 0.9034 0.2534 -0.1985 0.065 Uiso 1 1 calc R
C19 C 0.96918(8) 0.3333(2) -0.07560(15) 0.0568(5) Uani 1 1 d .
H19A H 0.9723 0.3994 -0.0320 0.068 Uiso 1 1 calc R
H19B H 0.9907 0.3569 -0.1022 0.068 Uiso 1 1 calc R
C20 C 0.99224(8) 0.2157(2) -0.01695(14) 0.0532(5) Uani 1 1 d .
H20A H 0.9684 0.1867 0.0034 0.064 Uiso 1 1 calc R
H20B H 0.9931 0.1521 -0.0585 0.064 Uiso 1 1 calc R
C21 C 1.04808(7) 0.23330(18) 0.07161(13) 0.0475(4) Uani 1 1 d .
H21A H 1.0462 0.2894 0.1166 0.057 Uiso 1 1 calc R
H21B H 1.0705 0.2726 0.0518 0.057 Uiso 1 1 calc R
C22 C 1.07498(7) 0.11581(17) 0.12476(12) 0.0454(4) Uani 1 1 d .
H22A H 1.0807 0.0631 0.0825 0.054 Uiso 1 1 calc R
H22B H 1.0510 0.0719 0.1389 0.054 Uiso 1 1 calc R
C23 C 1.12850(7) 0.13868(18) 0.21885(13) 0.0465(4) Uani 1 1 d .
H23A H 1.1234 0.2005 0.2568 0.056 Uiso 1 1 calc R
H23B H 1.1537 0.1729 0.2036 0.056 Uiso 1 1 calc R
C24 C 1.15380(7) 0.02395(17) 0.28170(13) 0.0454(4) Uani 1 1 d .
H24A H 1.1932 0.0341 0.3204 0.054 Uiso 1 1 calc R
H24B H 1.1453 -0.0467 0.2383 0.054 Uiso 1 1 calc R
Si01 Si 0.867810(17) -0.01316(4) 0.13356(3) 0.03895(19) Uani 1 1 d .

loop_
_atom_site_aniso_label
_atom_site_aniso_U_11
_atom_site_aniso_U_22
_atom_site_aniso_U_33
_atom_site_aniso_U_23
_atom_site_aniso_U_13
_atom_site_aniso_U_12
C01 0.0374(8) 0.0400(9) 0.0328(7) -0.0006(6) 0.0148(6) -0.0009(6)
C02 0.0380(8) 0.0360(9) 0.0405(8) 0.0007(6) 0.0156(7) 0.0011(6)
C03 0.0371(8) 0.0373(9) 0.0387(8) -0.0006(6) 0.0139(7) -0.0015(6)
C04 0.0388(8) 0.0435(9) 0.0373(8) -0.0010(6) 0.0161(7) -0.0029(6)
C05 0.0423(8) 0.0426(9) 0.0354(7) -0.0005(6) 0.0162(7) -0.0008(6)
C06 0.0449(9) 0.0478(10) 0.0398(8) -0.0050(7) 0.0167(7) -0.0037(7)
C07 0.0558(11) 0.0434(10) 0.0434(9) -0.0043(7) 0.0221(8) -0.0079(8)
C08 0.0558(11) 0.0394(10) 0.0429(9) -0.0001(7) 0.0183(8) -0.0025(7)
C09 0.0669(13) 0.0408(11) 0.0485(10) 0.0002(8) 0.0187(9) -0.0034(8)
C10 0.0684(13) 0.0385(11) 0.0480(10) 0.0017(7) 0.0201(9) 0.0049(8)
C11 0.0379(8) 0.0464(10) 0.0381(8) 0.0029(7) 0.0109(7) -0.0015(7)
C12 0.0372(8) 0.0467(10) 0.0421(9) 0.0004(7) 0.0127(7) 0.0011(7)
C13 0.0419(9) 0.0524(11) 0.0426(9) 0.0028(7) 0.0128(7) 0.0070(7)
C14 0.0566(11) 0.0569(12) 0.0438(9) 0.0041(8) 0.0215(9) 0.0120(9)
C15 0.0490(10) 0.0565(11) 0.0368(8) 0.0034(7) 0.0151(7) 0.0081(8)
C16 0.0582(12) 0.0688(14) 0.0430(9) 0.0095(9) 0.0238(9) 0.0143(10)
C17 0.0518(11) 0.0609(13) 0.0500(10) 0.0091(9) 0.0233(9) 0.0082(9)
C18 0.0491(10) 0.0595(12) 0.0430(9) 0.0024(8) 0.0178(8) 0.0030(8)
C19 0.0473(10) 0.0601(13) 0.0506(10) 0.0073(9) 0.0187(9) 0.0015(8)
C20 0.0440(9) 0.0590(12) 0.0464(9) 0.0082(8) 0.0182(8) 0.0039(8)
C21 0.0477(9) 0.0477(10) 0.0428(9) 0.0027(7) 0.0220(8) 0.0032(7)
C22 0.0437(9) 0.0470(10) 0.0391(8) 0.0019(7) 0.0185(7) -0.0012(7)
C23 0.0431(9) 0.0482(10) 0.0408(8) 0.0033(7) 0.0183(7) -0.0028(7)
C24 0.0383(8) 0.0486(10) 0.0425(9) 0.0027(7) 0.0178(7) 0.0003(7)
Si01 0.0332(3) 0.0401(3) 0.0340(3) -0.00046(16) 0.01229(19) -0.00050(16)

loop_
_atom_type_symbol
_atom_type_description
_atom_type_scat_dispersion_real
_atom_type_scat_dispersion_imag
_atom_type_scat_source
C C 0.0033 0.0016 'International Tables Vol C Tables 4.2.6.8 and 6.1.1.4'
H H 0.0000 0.0000 'International Tables Vol C Tables 4.2.6.8 and 6.1.1.4'
Si Si 0.0817 0.0704 'International Tables Vol C Tables 4.2.6.8 and 6.1.1.4'

loop_
_geom_angle_atom_site_label_1
_geom_angle_atom_site_label_2
_geom_angle_atom_site_label_3
_geom_angle
_geom_angle_site_symmetry_1
_geom_angle_site_symmetry_3
C03 C01 C02 116.94(15) . .
C03 C01 Si01 122.93(13) . .
C02 C01 Si01 120.11(12) . .
C02 C02 C01 121.57(10) 2_755 .
C02 C02 H02 119.2 2_755 .
C01 C02 H02 119.2 . .
C03 C03 C01 121.47(10) 2_755 .
C03 C03 H03 119.3 2_755 .
C01 C03 H03 119.3 . .
C05 C04 Si01 116.45(12) . .
C05 C04 H04A 108.2 . .
Si01 C04 H04A 108.2 . .
C05 C04 H04B 108.2 . .
Si01 C04 H04B 108.2 . .
H04A C04 H04B 107.3 . .
C04 C05 C06 114.16(15) . .
C04 C05 H05A 108.7 . .
C06 C05 H05A 108.7 . .
C04 C05 H05B 108.7 . .
C06 C05 H05B 108.7 . .
H05A C05 H05B 107.6 . .
C07 C06 C05 114.64(14) . .
C07 C06 H06A 108.6 . .
C05 C06 H06A 108.6 . .
C07 C06 H06B 108.6 . .
C05 C06 H06B 108.6 . .
H06A C06 H06B 107.6 . .
C06 C07 C08 113.65(16) . .
C06 C07 H07A 108.8 . .
C08 C07 H07A 108.8 . .
C06 C07 H07B 108.8 . .
C08 C07 H07B 108.8 . .
H07A C07 H07B 107.7 . .
C07 C08 C09 114.58(17) . .
C07 C08 H08A 108.6 . .
C09 C08 H08A 108.6 . .
C07 C08 H08B 108.6 . .
C09 C08 H08B 108.6 . .
H08A C08 H08B 107.6 . .
C10 C09 C08 111.85(17) . .
C10 C09 H09A 109.2 . .
C08 C09 H09A 109.2 . .
C10 C09 H09B 109.2 . .
C08 C09 H09B 109.2 . .
H09A C09 H09B 107.9 . .
C10 C10 C09 125.1(3) 2_755 .
C10 C10 H10 117.4 2_755 .
C09 C10 H10 117.4 . .
C12 C11 Si01 115.99(13) . .
C12 C11 H11A 108.3 . .
Si01 C11 H11A 108.3 . .
C12 C11 H11B 108.3 . .
Si01 C11 H11B 108.3 . .
H11A C11 H11B 107.4 . .
C13 C12 C11 113.71(16) . .
C13 C12 H12A 108.8 . .
C11 C12 H12A 108.8 . .
C13 C12 H12B 108.8 . .
C11 C12 H12B 108.8 . .
H12A C12 H12B 107.7 . .
C14 C13 C12 113.94(16) . .
C14 C13 H13A 108.8 . .
C12 C13 H13A 108.8 . .
C14 C13 H13B 108.8 . .
C12 C13 H13B 108.8 . .
H13A C13 H13B 107.7 . .
C13 C14 C15 114.89(17) . .
C13 C14 H14A 108.5 . .
C15 C14 H14A 108.5 . .
C13 C14 H14B 108.5 . .
C15 C14 H14B 108.5 . .
H14A C14 H14B 107.5 . .
C16 C15 C14 112.14(17) . .
C16 C15 H15A 109.2 . .
C14 C15 H15A 109.2 . .
C16 C15 H15B 109.2 . .
C14 C15 H15B 109.2 . .
H15A C15 H15B 107.9 . .
C17 C16 C15 112.81(16) . .
C17 C16 H16A 109.0 . .
C15 C16 H16A 109.0 . .
C17 C16 H16B 109.0 . .
C15 C16 H16B 109.0 . .
H16A C16 H16B 107.8 . .
C18 C17 C16 125.3(2) . .
C18 C17 H17 117.3 . .
C16 C17 H17 117.3 . .
C17 C18 C19 126.2(2) . .
C17 C18 H18 116.9 . .
C19 C18 H18 116.9 . .
C18 C19 C20 112.89(18) . .
C18 C19 H19A 109.0 . .
C20 C19 H19A 109.0 . .
C18 C19 H19B 109.0 . .
C20 C19 H19B 109.0 . .
H19A C19 H19B 107.8 . .
C21 C20 C19 112.35(17) . .
C21 C20 H20A 109.1 . .
C19 C20 H20A 109.1 . .
C21 C20 H20B 109.1 . .
C19 C20 H20B 109.1 . .
H20A C20 H20B 107.9 . .
C20 C21 C22 113.89(16) . .
C20 C21 H21A 108.8 . .
C22 C21 H21A 108.8 . .
C20 C21 H21B 108.8 . .
C22 C21 H21B 108.8 . .
H21A C21 H21B 107.7 . .
C21 C22 C23 112.22(16) . .
C21 C22 H22A 109.2 . .
C23 C22 H22A 109.2 . .
C21 C22 H22B 109.2 . .
C23 C22 H22B 109.2 . .
H22A C22 H22B 107.9 . .
C22 C23 C24 114.02(15) . .
C22 C23 H23A 108.7 . .
C24 C23 H23A 108.7 . .
C22 C23 H23B 108.7 . .
C24 C23 H23B 108.7 . .
H23A C23 H23B 107.6 . .
C23 C24 Si01 115.97(13) . 2_755
C23 C24 H24A 108.3 . .
Si01 C24 H24A 108.3 2_755 .
C23 C24 H24B 108.3 . .
Si01 C24 H24B 108.3 2_755 .
H24A C24 H24B 107.4 . .
C11 Si01 C04 110.78(8) . .
C11 Si01 C24 109.31(9) . 2_755
C04 Si01 C24 108.12(8) . 2_755
C11 Si01 C01 106.60(8) . .
C04 Si01 C01 110.52(8) . .
C24 Si01 C01 111.51(8) 2_755 .

loop_
_geom_bond_atom_site_label_1
_geom_bond_atom_site_label_2
_geom_bond_distance
_geom_bond_site_symmetry_2
C01 C03 1.396(2) .
C01 C02 1.399(2) .
C01 Si01 1.8823(17) .
C02 C02 1.388(3) 2_755
C02 H02 0.9500 .
C03 C03 1.396(3) 2_755
C03 H03 0.9500 .
C04 C05 1.523(2) .
C04 Si01 1.8768(18) .
C04 H04A 0.9900 .
C04 H04B 0.9900 .
C05 C06 1.533(2) .
C05 H05A 0.9900 .
C05 H05B 0.9900 .
C06 C07 1.522(3) .
C06 H06A 0.9900 .
C06 H06B 0.9900 .
C07 C08 1.521(3) .
C07 H07A 0.9900 .
C07 H07B 0.9900 .
C08 C09 1.523(3) .
C08 H08A 0.9900 .
C08 H08B 0.9900 .
C09 C10 1.486(3) .
C09 H09A 0.9900 .
C09 H09B 0.9900 .
C10 C10 1.326(4) 2_755
C10 H10 0.9500 .
C11 C12 1.527(2) .
C11 Si01 1.8728(18) .
C11 H11A 0.9900 .
C11 H11B 0.9900 .
C12 C13 1.524(3) .
C12 H12A 0.9900 .
C12 H12B 0.9900 .
C13 C14 1.503(3) .
C13 H13A 0.9900 .
C13 H13B 0.9900 .
C14 C15 1.528(3) .
C14 H14A 0.9900 .
C14 H14B 0.9900 .
C15 C16 1.516(3) .
C15 H15A 0.9900 .
C15 H15B 0.9900 .
C16 C17 1.484(3) .
C16 H16A 0.9900 .
C16 H16B 0.9900 .
C17 C18 1.318(3) .
C17 H17 0.9500 .
C18 C19 1.484(3) .
C18 H18 0.9500 .
C19 C20 1.532(3) .
C19 H19A 0.9900 .
C19 H19B 0.9900 .
C20 C21 1.511(2) .
C20 H20A 0.9900 .
C20 H20B 0.9900 .
C21 C22 1.518(3) .
C21 H21A 0.9900 .
C21 H21B 0.9900 .
C22 C23 1.520(2) .
C22 H22A 0.9900 .
C22 H22B 0.9900 .
C23 C24 1.541(3) .
C23 H23A 0.9900 .
C23 H23B 0.9900 .
C24 Si01 1.8790(19) 2_755
C24 H24A 0.9900 .
C24 H24B 0.9900 .
Si01 C24 1.8790(19) 2_755
